data_4336594
loop_
_publ_author_name
'Dawei Feng'
'Hai-Long Jiang'
'Ying-Pin Chen'
'Zhi-Yuan Gu'
'Zhangwen Wei'
'Hong-Cai Zhou'

_publ_section_title
;
 Metal-Organic Frameworks Based on Previously Unknown Zr8/Hf8 Cubic
 Clusters
;
_journal_name_full 'Inorganic Chemistry'
_journal_page_first 12661
_journal_page_last 12667
_journal_paper_doi 10.1021/ic4018536
_journal_volume 52
_journal_year 2013
_chemical_formula_moiety 'C144 H72 Cu3 N12 O30 Zr8'
_chemical_formula_sum 'C144 H72 Cu3 N12 O30 Zr8'
_chemical_formula_weight 3370.52
_chemical_name_systematic
; 
 ? 
;
_space_group_IT_number 221
_symmetry_cell_setting cubic
_symmetry_space_group_name_Hall '-P 4 2 3'
_symmetry_space_group_name_H-M 'P m -3 m'
_atom_sites_solution_hydrogens geom
_atom_sites_solution_primary direct
_atom_sites_solution_secondary difmap
_audit_creation_method SHELXL-97
_cell_angle_alpha 90.00
_cell_angle_beta 90.00
_cell_angle_gamma 90.00
_cell_formula_units_Z 1
_cell_length_a 19.51(3)
_cell_length_b 19.51(3)
_cell_length_c 19.51(3)
_cell_measurement_temperature 173(2)
_cell_volume 7426(2)
_computing_cell_refinement 'SAINT+ ver. (Bruker, 2001)'
_computing_data_collection 'APEX2  (Bruker, 2008)'
_computing_data_reduction 'SAINT+ ver. (Bruker, 2001)'
_computing_molecular_graphics 'SHELXTL (Sheldrick, 2008)'
_computing_publication_material 'SHELXTL (Sheldrick, 2008)'
_computing_structure_refinement 'SHELXL-97 (Sheldrick, 2008)'
_computing_structure_solution 'SHELXS-97 (Sheldrick, 2008)'
_diffrn_ambient_temperature 173(2)
_diffrn_measured_fraction_theta_full 0.990
_diffrn_measured_fraction_theta_max 0.990
_diffrn_measurement_device_type 'Bruker SMART APEX II CCD area detector'
_diffrn_measurement_method 'phi and omega scans'
_diffrn_radiation_monochromator graphite
_diffrn_radiation_source 'fine-focus sealed tube'
_diffrn_radiation_type MoK\a
_diffrn_radiation_wavelength 0.71073
_diffrn_reflns_av_R_equivalents 0.2574
_diffrn_reflns_av_sigmaI/netI 0.0901
_diffrn_reflns_limit_h_max 23
_diffrn_reflns_limit_h_min -23
_diffrn_reflns_limit_k_max 23
_diffrn_reflns_limit_k_min -23
_diffrn_reflns_limit_l_max 23
_diffrn_reflns_limit_l_min -23
_diffrn_reflns_number 67300
_diffrn_reflns_theta_full 24.99
_diffrn_reflns_theta_max 24.99
_diffrn_reflns_theta_min 1.81
_exptl_absorpt_coefficient_mu 0.515
_exptl_absorpt_correction_T_max 0.9503
_exptl_absorpt_correction_T_min 0.9041
_exptl_absorpt_correction_type multi-scan
_exptl_absorpt_process_details 'SADABS (Sheldrick, 2008)'
_exptl_crystal_colour red
_exptl_crystal_density_diffrn 0.754
_exptl_crystal_description cubic
_exptl_crystal_F_000 1667
_exptl_crystal_size_max 0.20
_exptl_crystal_size_mid 0.20
_exptl_crystal_size_min 0.10
_platon_squeeze_details
;
;
_refine_diff_density_max 2.361
_refine_diff_density_min -0.760
_refine_diff_density_rms 0.212
_refine_ls_extinction_method none
_refine_ls_goodness_of_fit_ref 1.409
_refine_ls_hydrogen_treatment constr
_refine_ls_matrix_type full
_refine_ls_number_parameters 59
_refine_ls_number_reflns 1350
_refine_ls_number_restraints 212
_refine_ls_restrained_S_all 1.640
_refine_ls_R_factor_all 0.2450
_refine_ls_R_factor_gt 0.1924
_refine_ls_shift/su_max 0.000
_refine_ls_shift/su_mean 0.000
_refine_ls_structure_factor_coef Fsqd
_refine_ls_weighting_details 'calc w=1/[\s^2^(Fo^2^)+(0.2000P)^2^+0.0000P] where P=(Fo^2^+2Fc^2^)/3'
_refine_ls_weighting_scheme calc
_refine_ls_wR_factor_gt 0.4359
_refine_ls_wR_factor_ref 0.4573
_reflns_number_gt 728
_reflns_number_total 1350
_reflns_threshold_expression >2sigma(I)
_cod_data_source_file ic4018536_si_002.cif
_cod_data_source_block 1
_cod_original_cell_volume 7424(21)
_cod_database_code 4336594

loop_
_symmetry_equiv_pos_as_xyz
'x, y, z'
'-y, x, z'
'-x, -y, z'
'y, -x, z'
'x, -z, y'
'x, -y, -z'
'x, z, -y'
'z, y, -x'
'-x, y, -z'
'-z, y, x'
'z, x, y'
'y, z, x'
'-y, -z, x'
'z, -x, -y'
'-y, z, -x'
'-z, -x, y'
'-z, x, -y'
'y, -z, -x'
'y, x, -z'
'-y, -x, -z'
'-x, z, y'
'-x, -z, -y'
'z, -y, x'
'-z, -y, -x'
'-x, -y, -z'
'y, -x, -z'
'x, y, -z'
'-y, x, -z'
'-x, z, -y'
'-x, y, z'
'-x, -z, y'
'-z, -y, x'
'x, -y, z'
'z, -y, -x'
'-z, -x, -y'
'-y, -z, -x'
'y, z, -x'
'-z, x, y'
'y, -z, x'
'z, x, -y'
'z, -x, y'
'-y, z, x'
'-y, -x, z'
'y, x, z'
'x, -z, -y'
'x, z, y'
'-z, y, -x'
'z, y, x'

loop_
_atom_site_label
_atom_site_type_symbol
_atom_site_fract_x
_atom_site_fract_y
_atom_site_fract_z
_atom_site_U_iso_or_equiv
_atom_site_adp_type
_atom_site_occupancy
_atom_site_symmetry_multiplicity
_atom_site_calc_flag
_atom_site_refinement_flags
Cu1 Cu 0.5000 0.0000 0.5000 0.085(2) Uani 1 16 d SDU
Zr1 Zr 0.93107(8) -0.06893(8) 0.06893(8) 0.177(3) Uani 1 6 d SDU
C1 C 0.8379(6) 0.0000 0.1621(6) 0.174(11) Uani 1 4 d SDU
C6 C 0.6284(4) 0.0000 0.3716(4) 0.117(8) Uani 1 4 d SDU
C5 C 0.6831(4) 0.0000 0.3169(4) 0.100(7) Uani 1 4 d SDU
C7 C 0.5573(2) 0.0000 0.3603(7) 0.137(7) Uani 1 2 d SDU
C8 C 0.5347(3) 0.0000 0.2914(7) 0.150(9) Uani 1 2 d SDU
H8A H 0.5636 0.0000 0.2515 0.180 Uiso 1 2 d SR
C3 C 0.7578(5) -0.0605(3) 0.2422(5) 0.161(9) Uani 1 2 d SDU
H3A H 0.7749 -0.1028 0.2251 0.193 Uiso 1 2 calc SR
N1 N 0.5000 0.0000 0.3996(7) 0.091(6) Uani 1 4 d SDU
C4 C 0.7085(5) -0.0607(3) 0.2915(5) 0.146(8) Uani 1 2 d SDU
H4A H 0.6915 -0.1030 0.3085 0.176 Uiso 1 2 calc SR
C2 C 0.7832(5) 0.0000 0.2168(5) 0.170(11) Uani 1 4 d SDU
O1 O 0.8581(6) -0.0571(3) 0.1419(6) 0.223(10) Uani 1 2 d SDU
O2 O 1.0000 -0.117(3) 0.0000 0.211(14) Uani 1 8 d SDU

loop_
_atom_site_aniso_label
_atom_site_aniso_U_11
_atom_site_aniso_U_22
_atom_site_aniso_U_33
_atom_site_aniso_U_23
_atom_site_aniso_U_13
_atom_site_aniso_U_12
Cu1 0.034(2) 0.188(7) 0.034(2) 0.000 0.000 0.000
Zr1 0.177(3) 0.177(3) 0.177(3) 0.0833(15) 0.0833(15) -0.0833(15)
C1 0.144(13) 0.23(2) 0.144(13) 0.000 -0.012(14) 0.000
C6 0.096(8) 0.16(2) 0.096(8) 0.000 0.029(9) 0.000
C5 0.083(9) 0.135(17) 0.083(9) 0.000 0.012(10) 0.000
C7 0.110(10) 0.21(2) 0.088(9) 0.000 0.031(9) 0.000
C8 0.114(15) 0.24(3) 0.096(10) 0.000 0.022(9) 0.000
C3 0.171(13) 0.142(17) 0.171(13) -0.035(6) 0.052(13) 0.035(6)
N1 0.093(10) 0.135(17) 0.044(7) 0.000 0.000 0.000
C4 0.136(11) 0.168(17) 0.136(11) -0.021(7) 0.022(11) 0.021(7)
C2 0.159(14) 0.19(2) 0.159(14) 0.000 0.011(15) 0.000
O1 0.200(12) 0.27(2) 0.200(12) -0.010(8) 0.056(13) 0.010(8)
O2 0.152(13) 0.33(5) 0.152(13) 0.000 0.000 0.000

loop_
_atom_type_symbol
_atom_type_description
_atom_type_scat_dispersion_real
_atom_type_scat_dispersion_imag
_atom_type_scat_source
C C 0.0033 0.0016 'International Tables Vol C Tables 4.2.6.8 and 6.1.1.4'
H H 0.0000 0.0000 'International Tables Vol C Tables 4.2.6.8 and 6.1.1.4'
N N 0.0061 0.0033 'International Tables Vol C Tables 4.2.6.8 and 6.1.1.4'
O O 0.0106 0.0060 'International Tables Vol C Tables 4.2.6.8 and 6.1.1.4'
Cu Cu 0.3201 1.2651 'International Tables Vol C Tables 4.2.6.8 and 6.1.1.4'
Zr Zr -2.9673 0.5597 'International Tables Vol C Tables 4.2.6.8 and 6.1.1.4'

loop_
_geom_angle_atom_site_label_1
_geom_angle_atom_site_label_2
_geom_angle_atom_site_label_3
_geom_angle
_geom_angle_site_symmetry_1
_geom_angle_site_symmetry_3
N1 Cu1 N1 180.000(1) 32_655 8_556
N1 Cu1 N1 90.000(1) 32_655 25_656
N1 Cu1 N1 90.000(1) 8_556 25_656
N1 Cu1 N1 90.000(1) 32_655 .
N1 Cu1 N1 90.000(1) 8_556 .
N1 Cu1 N1 180.000(1) 25_656 .
O1 Zr1 O1 70.5(3) 17_645 18_656
O1 Zr1 O1 70.5(3) 17_645 .
O1 Zr1 O1 70.5(3) 18_656 .
O1 Zr1 O2 93.7(11) 17_645 .
O1 Zr1 O2 93.7(11) 18_656 .
O1 Zr1 O2 160.4(14) . .
O1 Zr1 O2 160.4(14) 17_645 29_755
O1 Zr1 O2 93.7(11) 18_656 29_755
O1 Zr1 O2 93.7(11) . 29_755
O2 Zr1 O2 99.0(18) . 29_755
O1 Zr1 O2 93.7(11) 17_645 26_665
O1 Zr1 O2 160.4(14) 18_656 26_665
O1 Zr1 O2 93.7(11) . 26_665
O2 Zr1 O2 99.0(18) . 26_665
O2 Zr1 O2 99.0(18) 29_755 26_665
O1 Zr1 Zr1 134.63(2) 17_645 4_665
O1 Zr1 Zr1 134.63(2) 18_656 4_665
O1 Zr1 Zr1 83.45(18) . 4_665
O2 Zr1 Zr1 116.1(14) . 4_665
O2 Zr1 Zr1 50.6(6) 29_755 4_665
O2 Zr1 Zr1 50.6(6) 26_665 4_665
O1 Zr1 Zr1 83.45(18) 17_645 27
O1 Zr1 Zr1 134.63(2) 18_656 27
O1 Zr1 Zr1 134.63(2) . 27
O2 Zr1 Zr1 50.6(6) . 27
O2 Zr1 Zr1 116.1(14) 29_755 27
O2 Zr1 Zr1 50.6(6) 26_665 27
Zr1 Zr1 Zr1 90.0 4_665 27
O1 Zr1 Zr1 134.63(2) 17_645 2_645
O1 Zr1 Zr1 83.45(18) 18_656 2_645
O1 Zr1 Zr1 134.63(2) . 2_645
O2 Zr1 Zr1 50.6(6) . 2_645
O2 Zr1 Zr1 50.6(6) 29_755 2_645
O2 Zr1 Zr1 116.1(14) 26_665 2_645
Zr1 Zr1 Zr1 90.0 4_665 2_645
Zr1 Zr1 Zr1 90.0 27 2_645
O1 C1 O1 126.8(16) . 33
O1 C1 C2 116.6(8) . .
O1 C1 C2 116.6(8) 33 .
C7 C6 C7 108.1(15) 47_656 .
C7 C6 C5 126.0(8) 47_656 .
C7 C6 C5 126.0(7) . .
C4 C5 C4 118.7(7) . 33
C4 C5 C6 120.7(3) . .
C4 C5 C6 120.7(3) 33 .
N1 C7 C6 136.5(9) . .
N1 C7 C8 106.3(5) . 33
C6 C7 C8 117.2(8) . 33
N1 C7 C8 106.3(5) . .
C6 C7 C8 117.2(8) . .
C8 C7 C8 0.0(6) 33 .
C8 C8 C8 0(10) 33 3_655
C8 C8 C7 0(10) 33 .
C8 C8 C7 108.1(3) 3_655 .
C8 C8 H8A 0.0 33 .
C8 C8 H8A 126.0 3_655 .
C7 C8 H8A 125.9 . .
C4 C3 C2 120.8(4) . .
C4 C3 H3A 119.6 . .
C2 C3 H3A 119.6 . .
C7 N1 C7 111.1(7) 3_655 .
C7 N1 Cu1 124.4(3) 3_655 .
C7 N1 Cu1 124.4(3) . .
C3 C4 C5 120.6(4) . .
C3 C4 H4A 119.7 . .
C5 C4 H4A 119.7 . .
C3 C2 C3 118.7(7) 33 .
C3 C2 C1 120.7(3) 33 .
C3 C2 C1 120.7(3) . .
C1 O1 Zr1 123.2(9) . .
Zr1 O2 Zr1 78.8(11) . 2_645
Zr1 O2 Zr1 78.8(11) . 27
Zr1 O2 Zr1 128(3) 2_645 27
Zr1 O2 Zr1 128(3) . 28_645
Zr1 O2 Zr1 78.8(11) 2_645 28_645
Zr1 O2 Zr1 78.8(11) 27 28_645

loop_
_geom_bond_atom_site_label_1
_geom_bond_atom_site_label_2
_geom_bond_distance
_geom_bond_site_symmetry_2
Cu1 N1 1.958(14) 32_655
Cu1 N1 1.958(14) 8_556
Cu1 N1 1.958(14) 25_656
Cu1 N1 1.958(14) .
Zr1 O1 2.026(17) 17_645
Zr1 O1 2.026(17) 18_656
Zr1 O1 2.026(17) .
Zr1 O2 2.12(3) .
Zr1 O2 2.12(3) 29_755
Zr1 O2 2.12(3) 26_665
Zr1 Zr1 2.689(5) 4_665
Zr1 Zr1 2.689(5) 27
Zr1 Zr1 2.689(5) 2_645
C1 O1 1.245(7) .
C1 O1 1.245(7) 33
C1 C2 1.510(11) .
C6 C7 1.404(7) 47_656
C6 C7 1.404(7) .
C6 C5 1.509(11) .
C5 C4 1.376(7) .
C5 C4 1.376(7) 33
C7 N1 1.355(7) .
C7 C8 1.416(9) 33
C7 C8 1.416(9) .
C8 C8 0.00(3) 33
C8 C8 1.354(11) 3_655
C8 H8A 0.9599 .
C3 C4 1.360(8) .
C3 C2 1.373(7) .
C3 H3A 0.9500 .
N1 C7 1.355(7) 3_655
C4 H4A 0.9500 .
C2 C3 1.373(7) 33
O2 Zr1 2.12(3) 2_645
O2 Zr1 2.12(3) 27
O2 Zr1 2.12(3) 28_645

loop_
_platon_squeeze_void_nr
_platon_squeeze_void_average_x
_platon_squeeze_void_average_y
_platon_squeeze_void_average_z
_platon_squeeze_void_volume
_platon_squeeze_void_count_electrons
_platon_squeeze_void_content
1 -0.017 -0.010 0.424 5015 2873 ' '
